data_7012030
loop_
_publ_author_name
'Richardson, Chris'
'Steel, Peter J.'

_publ_section_title
;
 Benzotriazole as a structural component in chelating and bridging
 heterocyclic ligands; ruthenium, palladium, copper and silver
 complexes
;
_journal_issue 5
_journal_name_full 'Dalton Transactions'
_journal_page_first 992
_journal_paper_doi 10.1039/b206990c
_journal_year 2003
_chemical_formula_sum 'C15 H13 Ag N8 O3'
_chemical_formula_weight 461.20
_chemical_name_systematic
;
?
;
_space_group_IT_number 2
_symmetry_cell_setting triclinic
_symmetry_space_group_name_Hall '-P 1'
_symmetry_space_group_name_H-M 'P -1'
_atom_sites_solution_hydrogens geom
_atom_sites_solution_primary direct
_atom_sites_solution_secondary difmap
_audit_creation_method SHELXL-97
_cell_angle_alpha 92.28(1)
_cell_angle_beta 105.92(1)
_cell_angle_gamma 115.69(1)
_cell_formula_units_Z 2
_cell_length_a 9.212(1)
_cell_length_b 9.307(1)
_cell_length_c 11.849(1)
_cell_measurement_reflns_used 51
_cell_measurement_temperature 163(2)
_cell_measurement_theta_max 17
_cell_measurement_theta_min 33
_cell_volume 865.47(19)
_computing_cell_refinement xscans
_computing_data_collection xscans
_computing_data_reduction xscans
_computing_molecular_graphics xp
_computing_publication_material xcif
_computing_structure_refinement 'SHELXL-93 (Sheldrick, 1993)'
_computing_structure_solution 'SHELXS-86 (Sheldrick, 1990)'
_diffrn_ambient_temperature 163(2)
_diffrn_measured_fraction_theta_full 0.994
_diffrn_measured_fraction_theta_max 0.994
_diffrn_measurement_device 'Seimens P4s'
_diffrn_measurement_method omega
_diffrn_radiation_monochromator graphite
_diffrn_radiation_source 'fine-focus sealed tube'
_diffrn_radiation_type MoK\a
_diffrn_radiation_wavelength 0.71073
_diffrn_reflns_av_R_equivalents 0.0171
_diffrn_reflns_av_sigmaI/netI 0.0279
_diffrn_reflns_limit_h_max 12
_diffrn_reflns_limit_h_min 0
_diffrn_reflns_limit_k_max 10
_diffrn_reflns_limit_k_min -12
_diffrn_reflns_limit_l_max 15
_diffrn_reflns_limit_l_min -15
_diffrn_reflns_number 4400
_diffrn_reflns_theta_full 28.00
_diffrn_reflns_theta_max 28.00
_diffrn_reflns_theta_min 2.47
_diffrn_standards_decay_% 13
_diffrn_standards_interval_count 97
_diffrn_standards_number 3
_exptl_absorpt_coefficient_mu 1.200
_exptl_absorpt_correction_T_max 0.95
_exptl_absorpt_correction_T_min 0.76
_exptl_absorpt_correction_type 'psi scans'
_exptl_crystal_colour colourless
_exptl_crystal_density_diffrn 1.770
_exptl_crystal_density_method 'not measured'
_exptl_crystal_description block
_exptl_crystal_F_000 460
_exptl_crystal_size_max 0.74
_exptl_crystal_size_mid 0.27
_exptl_crystal_size_min 0.11
_refine_diff_density_max 0.923
_refine_diff_density_min -0.545
_refine_diff_density_rms 0.084
_refine_ls_extinction_method none
_refine_ls_goodness_of_fit_ref 1.003
_refine_ls_hydrogen_treatment mixed
_refine_ls_matrix_type full
_refine_ls_number_parameters 245
_refine_ls_number_reflns 4150
_refine_ls_number_restraints 0
_refine_ls_restrained_S_all 1.003
_refine_ls_R_factor_all 0.0340
_refine_ls_R_factor_gt 0.0281
_refine_ls_shift/su_max 0.001
_refine_ls_shift/su_mean 0.000
_refine_ls_structure_factor_coef Fsqd
_refine_ls_weighting_details 'calc w=1/[\s^2^(Fo^2^)+(0.0441P)^2^+0.0000P] where P=(Fo^2^+2Fc^2^)/3'
_refine_ls_weighting_scheme calc
_refine_ls_wR_factor_gt 0.0680
_refine_ls_wR_factor_ref 0.0693
_reflns_number_observed 3561
_reflns_number_total 4150
_reflns_observed_criterion >2sigma(I)
_cod_data_source_file b206990c.txt
_cod_data_source_block 3cr3(complex20)
_cod_original_cell_volume 865.5(2)
_cod_original_sg_symbol_H-M p-1
_cod_database_code 7012030

loop_
_symmetry_equiv_pos_as_xyz
'x, y, z'
'-x, -y, -z'

loop_
_atom_site_label
_atom_site_type_symbol
_atom_site_fract_x
_atom_site_fract_y
_atom_site_fract_z
_atom_site_U_iso_or_equiv
_atom_site_adp_type
_atom_site_occupancy
_atom_site_symmetry_multiplicity
_atom_site_calc_flag
_atom_site_refinement_flags
_atom_site_disorder_assembly
_atom_site_disorder_group
Ag1 Ag 0.36804(2) 0.59286(2) 0.322942(17) 0.03053(7) Uani 1 1 d . . .
N1 N -0.1743(2) 0.3023(2) 0.22550(17) 0.0239(4) Uani 1 1 d . . .
N2 N -0.0232(2) 0.3922(2) 0.20846(18) 0.0274(4) Uani 1 1 d . . .
N3 N 0.0971(2) 0.4222(2) 0.30832(18) 0.0276(4) Uani 1 1 d . . .
C3A C 0.0255(3) 0.3538(3) 0.3935(2) 0.0239(4) Uani 1 1 d . . .
C4 C 0.1005(3) 0.3537(3) 0.5135(2) 0.0297(5) Uani 1 1 d . . .
H4 H 0.2205 0.4054 0.5505 0.036 Uiso 1 1 calc R . .
C5 C -0.0090(3) 0.2749(3) 0.5744(2) 0.0349(5) Uani 1 1 d . . .
H5 H 0.0367 0.2720 0.6561 0.042 Uiso 1 1 calc R . .
C6 C -0.1868(3) 0.1981(3) 0.5202(2) 0.0347(5) Uani 1 1 d . . .
H6 H -0.2571 0.1460 0.5667 0.042 Uiso 1 1 calc R . .
C7 C -0.2623(3) 0.1958(3) 0.4023(2) 0.0287(5) Uani 1 1 d . . .
H7 H -0.3824 0.1431 0.3654 0.034 Uiso 1 1 calc R . .
C7A C -0.1502(3) 0.2764(2) 0.3404(2) 0.0226(4) Uani 1 1 d . . .
C1 C -0.3294(3) 0.2738(3) 0.1328(2) 0.0262(4) Uani 1 1 d . . .
H1A H -0.3154 0.2626 0.0535 0.031 Uiso 1 1 calc R . .
H1B H -0.4250 0.1716 0.1364 0.031 Uiso 1 1 calc R . .
N1' N -0.3677(2) 0.4071(2) 0.14814(16) 0.0228(4) Uani 1 1 d . . .
N2' N -0.4717(2) 0.3986(2) 0.21212(17) 0.0253(4) Uani 1 1 d . . .
N3' N -0.4738(2) 0.5371(2) 0.22320(18) 0.0271(4) Uani 1 1 d . . .
C3A' C -0.3679(3) 0.6403(3) 0.1676(2) 0.0247(4) Uani 1 1 d . . .
C4' C -0.3248(3) 0.8017(3) 0.1573(2) 0.0305(5) Uani 1 1 d . . .
H4' H -0.3715 0.8594 0.1903 0.037 Uiso 1 1 calc R . .
C5' C -0.2114(3) 0.8726(3) 0.0970(2) 0.0345(5) Uani 1 1 d . . .
H5' H -0.1800 0.9817 0.0871 0.041 Uiso 1 1 calc R . .
C6' C -0.1404(3) 0.7876(3) 0.0496(2) 0.0343(5) Uani 1 1 d . . .
H6' H -0.0616 0.8421 0.0094 0.041 Uiso 1 1 calc R . .
C7' C -0.1803(3) 0.6297(3) 0.0591(2) 0.0296(5) Uani 1 1 d . . .
H7' H -0.1317 0.5731 0.0272 0.036 Uiso 1 1 calc R . .
C7A' C -0.2978(3) 0.5576(3) 0.11933(19) 0.0230(4) Uani 1 1 d . . .
N5 N 0.3154(2) 0.8278(2) 0.16349(17) 0.0249(4) Uani 1 1 d . . .
O1 O 0.2540(3) 0.6835(2) 0.11804(17) 0.0406(4) Uani 1 1 d . . .
O2 O 0.3813(3) 0.8684(2) 0.27422(16) 0.0414(4) Uani 1 1 d . . .
O3 O 0.3147(3) 0.9312(2) 0.10033(17) 0.0401(4) Uani 1 1 d . . .
N4 N 0.5576(3) 0.7231(3) 0.5094(2) 0.0435(6) Uani 1 1 d . . .
C2 C 0.6589(3) 0.7902(3) 0.5980(2) 0.0342(5) Uani 1 1 d . . .
C3 C 0.7912(4) 0.8780(3) 0.7113(2) 0.0388(6) Uani 1 1 d . . .
H3A H 0.8111 0.8008 0.7592 0.058 Uiso 1 1 calc R . .
H3B H 0.7552 0.9417 0.7545 0.058 Uiso 1 1 calc R . .
H3C H 0.8965 0.9509 0.6969 0.058 Uiso 1 1 calc R . .

loop_
_atom_site_aniso_label
_atom_site_aniso_U_11
_atom_site_aniso_U_22
_atom_site_aniso_U_33
_atom_site_aniso_U_23
_atom_site_aniso_U_13
_atom_site_aniso_U_12
Ag1 0.02455(10) 0.03180(10) 0.03786(11) 0.01143(7) 0.01405(7) 0.01255(7)
N1 0.0204(8) 0.0255(9) 0.0252(9) 0.0051(7) 0.0090(7) 0.0092(7)
N2 0.0222(9) 0.0305(10) 0.0311(10) 0.0080(8) 0.0131(8) 0.0107(8)
N3 0.0241(9) 0.0283(10) 0.0334(10) 0.0075(8) 0.0131(8) 0.0124(8)
C3A 0.0224(10) 0.0233(10) 0.0294(11) 0.0044(9) 0.0099(9) 0.0126(9)
C4 0.0266(11) 0.0315(12) 0.0305(12) 0.0042(10) 0.0060(10) 0.0151(10)
C5 0.0412(14) 0.0393(13) 0.0278(12) 0.0094(10) 0.0116(11) 0.0212(12)
C6 0.0370(13) 0.0366(13) 0.0379(14) 0.0163(11) 0.0212(11) 0.0173(11)
C7 0.0262(11) 0.0249(11) 0.0393(13) 0.0099(10) 0.0172(10) 0.0113(9)
C7A 0.0231(10) 0.0199(10) 0.0265(11) 0.0042(8) 0.0090(9) 0.0109(8)
C1 0.0241(11) 0.0255(11) 0.0252(11) 0.0026(9) 0.0056(9) 0.0097(9)
N1' 0.0200(8) 0.0246(9) 0.0209(9) 0.0043(7) 0.0065(7) 0.0077(7)
N2' 0.0204(9) 0.0296(10) 0.0259(9) 0.0058(8) 0.0085(7) 0.0109(8)
N3' 0.0216(9) 0.0273(9) 0.0321(10) 0.0065(8) 0.0099(8) 0.0102(8)
C3A' 0.0181(10) 0.0299(11) 0.0230(10) 0.0066(9) 0.0045(8) 0.0096(9)
C4' 0.0251(11) 0.0288(12) 0.0369(13) 0.0070(10) 0.0056(10) 0.0144(10)
C5' 0.0314(12) 0.0284(12) 0.0393(14) 0.0141(10) 0.0080(11) 0.0115(10)
C6' 0.0323(12) 0.0347(13) 0.0287(12) 0.0107(10) 0.0130(10) 0.0070(10)
C7' 0.0293(11) 0.0323(12) 0.0247(11) 0.0050(9) 0.0125(9) 0.0097(10)
C7A' 0.0212(10) 0.0236(10) 0.0191(10) 0.0041(8) 0.0039(8) 0.0074(8)
N5 0.0232(9) 0.0271(9) 0.0272(10) 0.0059(8) 0.0127(8) 0.0113(8)
O1 0.0575(12) 0.0234(8) 0.0365(10) 0.0036(7) 0.0173(9) 0.0139(8)
O2 0.0504(12) 0.0436(11) 0.0239(9) 0.0013(8) 0.0061(8) 0.0201(9)
O3 0.0585(12) 0.0326(9) 0.0404(10) 0.0196(8) 0.0245(9) 0.0246(9)
N4 0.0372(12) 0.0525(14) 0.0386(13) 0.0009(11) 0.0085(11) 0.0217(11)
C2 0.0328(13) 0.0357(13) 0.0415(15) 0.0076(11) 0.0157(12) 0.0199(11)
C3 0.0387(14) 0.0357(13) 0.0400(14) 0.0001(11) 0.0084(12) 0.0186(12)

loop_
_atom_type_symbol
_atom_type_description
_atom_type_scat_dispersion_real
_atom_type_scat_dispersion_imag
_atom_type_scat_source
C C 0.0033 0.0016 'International Tables Vol C Tables 4.2.6.8 and 6.1.1.4'
H H 0.0000 0.0000 'International Tables Vol C Tables 4.2.6.8 and 6.1.1.4'
N N 0.0061 0.0033 'International Tables Vol C Tables 4.2.6.8 and 6.1.1.4'
O O 0.0106 0.0060 'International Tables Vol C Tables 4.2.6.8 and 6.1.1.4'
Ag Ag -0.8971 1.1015 'International Tables Vol C Tables 4.2.6.8 and 6.1.1.4'

loop_
_geom_angle_atom_site_label_1
_geom_angle_atom_site_label_2
_geom_angle_atom_site_label_3
_geom_angle
_geom_angle_site_symmetry_1
_geom_angle_site_symmetry_3
_geom_angle_publ_flag
N3 Ag1 N4 117.84(8) . . ?
N3 Ag1 N3' 124.93(7) . 1_655 ?
N4 Ag1 N3' 104.04(8) . 1_655 ?
N2 N1 C7A 110.81(18) . . ?
N2 N1 C1 118.41(18) . . ?
C7A N1 C1 129.76(18) . . ?
N3 N2 N1 107.81(18) . . ?
N2 N3 C3A 109.40(18) . . ?
N2 N3 Ag1 118.72(14) . . ?
C3A N3 Ag1 131.32(16) . . ?
N3 C3A C7A 107.8(2) . . ?
N3 C3A C4 131.1(2) . . ?
C7A C3A C4 121.1(2) . . ?
C5 C4 C3A 116.2(2) . . ?
C4 C5 C6 122.2(2) . . ?
C7 C6 C5 122.3(2) . . ?
C6 C7 C7A 115.4(2) . . ?
N1 C7A C3A 104.21(19) . . ?
N1 C7A C7 133.0(2) . . ?
C3A C7A C7 122.8(2) . . ?
N1' C1 N1 110.17(18) . . ?
N2' N1' C7A' 110.53(18) . . ?
N2' N1' C1 119.49(18) . . ?
C7A' N1' C1 129.47(19) . . ?
N3' N2' N1' 108.24(18) . . ?
N2' N3' C3A' 109.06(19) . . ?
N2' N3' Ag1 123.71(14) . 1_455 ?
C3A' N3' Ag1 127.22(15) . 1_455 ?
N3' C3A' C7A' 108.1(2) . . ?
N3' C3A' C4' 130.8(2) . . ?
C7A' C3A' C4' 121.1(2) . . ?
C5' C4' C3A' 116.5(2) . . ?
C4' C5' C6' 121.7(2) . . ?
C7' C6' C5' 122.7(2) . . ?
C6' C7' C7A' 115.2(2) . . ?
N1' C7A' C3A' 104.03(19) . . ?
N1' C7A' C7' 133.2(2) . . ?
C3A' C7A' C7' 122.7(2) . . ?
O1 N5 O3 120.9(2) . . ?
O1 N5 O2 118.6(2) . . ?
O3 N5 O2 120.4(2) . . ?
C2 N4 Ag1 175.6(2) . . ?
N4 C2 C3 179.1(3) . . ?

loop_
_geom_bond_atom_site_label_1
_geom_bond_atom_site_label_2
_geom_bond_distance
_geom_bond_site_symmetry_2
_geom_bond_publ_flag
Ag1 N3 2.2554(19) . ?
Ag1 N4 2.288(2) . ?
Ag1 N3' 2.3108(19) 1_655 ?
N1 N2 1.355(2) . ?
N1 C7A 1.367(3) . ?
N1 C1 1.452(3) . ?
N2 N3 1.301(3) . ?
N3 C3A 1.382(3) . ?
C3A C7A 1.389(3) . ?
C3A C4 1.400(3) . ?
C4 C5 1.370(3) . ?
C5 C6 1.406(4) . ?
C6 C7 1.374(4) . ?
C7 C7A 1.398(3) . ?
C1 N1' 1.447(3) . ?
N1' N2' 1.355(2) . ?
N1' C7A' 1.367(3) . ?
N2' N3' 1.300(3) . ?
N3' C3A' 1.378(3) . ?
N3' Ag1 2.3108(19) 1_455 ?
C3A' C7A' 1.391(3) . ?
C3A' C4' 1.398(3) . ?
C4' C5' 1.373(4) . ?
C5' C6' 1.408(4) . ?
C6' C7' 1.370(4) . ?
C7' C7A' 1.401(3) . ?
N5 O1 1.237(3) . ?
N5 O3 1.243(3) . ?
N5 O2 1.248(3) . ?
N4 C2 1.126(3) . ?
C2 C3 1.452(4) . ?

loop_
_geom_torsion_atom_site_label_1
_geom_torsion_atom_site_label_2
_geom_torsion_atom_site_label_3
_geom_torsion_atom_site_label_4
_geom_torsion
_geom_torsion_site_symmetry_1
_geom_torsion_site_symmetry_2
_geom_torsion_site_symmetry_3
_geom_torsion_site_symmetry_4
_geom_torsion_publ_flag
C7A N1 N2 N3 1.1(2) . . . . ?
C1 N1 N2 N3 170.65(19) . . . . ?
N1 N2 N3 C3A -0.9(2) . . . . ?
N1 N2 N3 Ag1 -173.33(13) . . . . ?
N4 Ag1 N3 N2 155.87(16) . . . . ?
N3' Ag1 N3 N2 -69.43(18) 1_655 . . . ?
N4 Ag1 N3 C3A -14.6(2) . . . . ?
N3' Ag1 N3 C3A 120.14(19) 1_655 . . . ?
N2 N3 C3A C7A 0.4(2) . . . . ?
Ag1 N3 C3A C7A 171.54(15) . . . . ?
N2 N3 C3A C4 -179.3(2) . . . . ?
Ag1 N3 C3A C4 -8.2(4) . . . . ?
N3 C3A C4 C5 179.1(2) . . . . ?
C7A C3A C4 C5 -0.6(3) . . . . ?
C3A C4 C5 C6 0.0(4) . . . . ?
C4 C5 C6 C7 0.6(4) . . . . ?
C5 C6 C7 C7A -0.6(4) . . . . ?
N2 N1 C7A C3A -0.8(2) . . . . ?
C1 N1 C7A C3A -168.8(2) . . . . ?
N2 N1 C7A C7 178.5(2) . . . . ?
C1 N1 C7A C7 10.5(4) . . . . ?
N3 C3A C7A N1 0.2(2) . . . . ?
C4 C3A C7A N1 -180.0(2) . . . . ?
N3 C3A C7A C7 -179.2(2) . . . . ?
C4 C3A C7A C7 0.6(3) . . . . ?
C6 C7 C7A N1 -179.2(2) . . . . ?
C6 C7 C7A C3A 0.0(3) . . . . ?
N2 N1 C1 N1' -85.5(2) . . . . ?
C7A N1 C1 N1' 81.7(3) . . . . ?
N1 C1 N1' N2' -92.7(2) . . . . ?
N1 C1 N1' C7A' 78.3(3) . . . . ?
C7A' N1' N2' N3' 1.3(2) . . . . ?
C1 N1' N2' N3' 173.96(18) . . . . ?
N1' N2' N3' C3A' -0.9(2) . . . . ?
N1' N2' N3' Ag1 179.47(13) . . . 1_455 ?
N2' N3' C3A' C7A' 0.2(3) . . . . ?
Ag1 N3' C3A' C7A' 179.81(14) 1_455 . . . ?
N2' N3' C3A' C4' -178.4(2) . . . . ?
Ag1 N3' C3A' C4' 1.2(3) 1_455 . . . ?
N3' C3A' C4' C5' 178.8(2) . . . . ?
C7A' C3A' C4' C5' 0.3(3) . . . . ?
C3A' C4' C5' C6' -0.9(4) . . . . ?
C4' C5' C6' C7' 0.7(4) . . . . ?
C5' C6' C7' C7A' 0.2(4) . . . . ?
N2' N1' C7A' C3A' -1.1(2) . . . . ?
C1 N1' C7A' C3A' -172.8(2) . . . . ?
N2' N1' C7A' C7' 177.5(2) . . . . ?
C1 N1' C7A' C7' 5.8(4) . . . . ?
N3' C3A' C7A' N1' 0.5(2) . . . . ?
C4' C3A' C7A' N1' 179.3(2) . . . . ?
N3' C3A' C7A' C7' -178.3(2) . . . . ?
C4' C3A' C7A' C7' 0.5(3) . . . . ?
C6' C7' C7A' N1' -179.2(2) . . . . ?
C6' C7' C7A' C3A' -0.8(3) . . . . ?
N3 Ag1 N4 C2 169(3) . . . . ?
N3' Ag1 N4 C2 26(3) 1_655 . . . ?
Ag1 N4 C2 C3 22(23) . . . . ?
